data_7052209
loop_
_publ_author_name
'Wang, Mei'
'Ma, Chengbing'
'Yuan, Daqiang'
'Hu, Mingqiang'
'Chen, Changneng'
'Liu, Qiutian'

_publ_section_title
;
 Synthesis and characterization of a family of tetranuclear
 manganese(iii) phosphonate complexes
;
_journal_issue 12
_journal_name_full 'New Journal of Chemistry'
_journal_page_first 2103
_journal_paper_doi 10.1039/b706514k
_journal_volume 31
_journal_year 2007
_chemical_formula_sum 'C86 H72 Mn4 N6 O24 P2'
_chemical_formula_weight 1855.20
_chemical_name_systematic
;
?
;
_space_group_IT_number 14
_symmetry_cell_setting monoclinic
_symmetry_space_group_name_Hall '-P 2yn'
_symmetry_space_group_name_H-M 'P 1 21/n 1'
_atom_sites_solution_hydrogens geom
_atom_sites_solution_primary direct
_atom_sites_solution_secondary difmap
_audit_creation_method SHELXL-97
_cell_angle_alpha 90.00
_cell_angle_beta 91.002(2)
_cell_angle_gamma 90.00
_cell_formula_units_Z 2
_cell_length_a 18.0431(7)
_cell_length_b 11.0649(3)
_cell_length_c 21.7461(9)
_cell_measurement_reflns_used 7272
_cell_measurement_temperature 293(2)
_cell_measurement_theta_max 27.48
_cell_measurement_theta_min 2.63
_cell_volume 4340.8(3)
_computing_cell_refinement 'Siemens SMART & SAINT'
_computing_data_collection 'Siemens SMART'
_computing_data_reduction 'Siemens XPREP'
_computing_molecular_graphics 'Bruker SHELXTL'
_computing_publication_material 'Bruker SHELXTL'
_computing_structure_refinement 'Siemens SHELXTL'
_computing_structure_solution 'Siemens SHELXTL'
_diffrn_ambient_temperature 293(2)
_diffrn_measured_fraction_theta_full 0.992
_diffrn_measured_fraction_theta_max 0.992
_diffrn_measurement_device_type 'Bruker P4'
_diffrn_measurement_method '\w scans'
_diffrn_radiation_monochromator graphite
_diffrn_radiation_source 'fine-focus sealed tube'
_diffrn_radiation_type MoK\a
_diffrn_radiation_wavelength 0.71073
_diffrn_reflns_av_R_equivalents 0.0214
_diffrn_reflns_av_sigmaI/netI 0.0235
_diffrn_reflns_limit_h_max 18
_diffrn_reflns_limit_h_min -23
_diffrn_reflns_limit_k_max 14
_diffrn_reflns_limit_k_min -14
_diffrn_reflns_limit_l_max 28
_diffrn_reflns_limit_l_min -28
_diffrn_reflns_number 31627
_diffrn_reflns_theta_full 27.48
_diffrn_reflns_theta_max 27.48
_diffrn_reflns_theta_min 2.63
_diffrn_standards_decay_% 0
_diffrn_standards_interval_count 0
_diffrn_standards_interval_time .
_diffrn_standards_number 0
_exptl_absorpt_coefficient_mu 0.683
_exptl_absorpt_correction_T_max 1.0000
_exptl_absorpt_correction_T_min .7010
_exptl_absorpt_correction_type empirical
_exptl_absorpt_process_details 'SADABS (Sheldrick, 1996)'
_exptl_crystal_colour BROWN
_exptl_crystal_density_diffrn 1.419
_exptl_crystal_density_method 'not measured'
_exptl_crystal_description PRISM
_exptl_crystal_F_000 1904
_exptl_crystal_size_max .80
_exptl_crystal_size_mid .40
_exptl_crystal_size_min .30
_refine_diff_density_max 0.492
_refine_diff_density_min -0.322
_refine_diff_density_rms 0.052
_refine_ls_extinction_method none
_refine_ls_goodness_of_fit_ref 1.005
_refine_ls_hydrogen_treatment constr
_refine_ls_matrix_type full
_refine_ls_number_parameters 550
_refine_ls_number_reflns 9889
_refine_ls_number_restraints 0
_refine_ls_restrained_S_all 1.005
_refine_ls_R_factor_gt 0.0409
_refine_ls_shift/su_max 0.001
_refine_ls_shift/su_mean 0.000
_refine_ls_structure_factor_coef Fsqd
_refine_ls_weighting_details 'calc w=1/[\s^2^(Fo^2^)+(0.0787P)^2^+1.2153P] where P=(Fo^2^+2Fc^2^)/3'
_refine_ls_weighting_scheme calc
_refine_ls_wR_factor_gt 0.1143
_refine_ls_wR_factor_ref 0.1208
_reflns_number_gt 8838
_reflns_number_total 9889
_reflns_threshold_expression >2sigma(I)
_cod_data_source_file b706514k.txt
_cod_data_source_block compound-4
_cod_depositor_comments
;
The following automatic conversions were performed:
'_symmetry_cell_setting' value 'Monoclinic' changed to 'monoclinic'
according to '/home/saulius/struct/CIF-dictionaries/cif_core.dic'
dictionary named 'cif_core.dic' version 2.4.1 from 2010-06-29.

Automatic conversion script
Id: cif_fix_enum 1527 2010-12-29 10:47:43Z saulius 
;
_cod_original_sg_symbol_H-M P2(1)/n
_cod_database_code 7052209
_refine_ls_r_factor_ref 0.0471

loop_
_symmetry_equiv_pos_as_xyz
'x, y, z'
'-x+1/2, y+1/2, -z+1/2'
'-x, -y, -z'
'x-1/2, -y-1/2, z-1/2'

loop_
_atom_site_label
_atom_site_type_symbol
_atom_site_fract_x
_atom_site_fract_y
_atom_site_fract_z
_atom_site_U_iso_or_equiv
_atom_site_adp_type
_atom_site_occupancy
_atom_site_symmetry_multiplicity
_atom_site_calc_flag
_atom_site_refinement_flags
_atom_site_disorder_assembly
_atom_site_disorder_group
P1 P 0.52970(3) 0.70434(4) 0.08076(2) 0.03405(11) Uani 1 1 d . . .
Mn1 Mn 0.561085(14) 0.53374(2) -0.037273(11) 0.03153(9) Uani 1 1 d . . .
Mn2 Mn 0.430040(15) 0.74390(2) -0.028200(12) 0.03252(9) Uani 1 1 d . . .
O1 O 0.46264(6) 0.58443(11) -0.02458(5) 0.0308(2) Uani 1 1 d . . .
O2 O 0.66351(7) 0.49217(13) -0.04722(7) 0.0427(3) Uani 1 1 d . . .
O3 O 0.67326(8) 0.29946(14) -0.01771(7) 0.0490(4) Uani 1 1 d . . .
O4 O 0.48226(7) 0.60056(13) 0.10511(6) 0.0391(3) Uani 1 1 d . . .
O5 O 0.48085(8) 0.79503(12) 0.04317(6) 0.0400(3) Uani 1 1 d . . .
O6 O 0.59359(7) 0.65838(12) 0.04214(6) 0.0366(3) Uani 1 1 d . . .
O7 O 0.51645(8) 0.81607(14) -0.08789(7) 0.0489(3) Uani 1 1 d . . .
O8 O 0.57960(9) 0.64645(14) -0.10437(6) 0.0481(3) Uani 1 1 d . . .
O9 O 0.42483(10) 0.6013(2) 0.21270(8) 0.0806(6) Uani 1 1 d . . .
H9B H 0.4471 0.6000 0.1801 0.121 Uiso 1 1 calc R . .
O10 O 0.53730(11) 0.5685(2) 0.25281(9) 0.0745(5) Uani 1 1 d . . .
O11 O 0.26603(11) 0.31075(19) -0.15979(9) 0.0703(5) Uani 1 1 d . . .
O12 O 0.27177(9) 0.42047(17) -0.07421(7) 0.0593(4) Uani 1 1 d . . .
H12A H 0.3129 0.3896 -0.0707 0.089 Uiso 1 1 calc R . .
N1 N 0.37367(9) 0.90534(14) -0.03820(7) 0.0374(3) Uani 1 1 d . . .
N2 N 0.37256(8) 0.70988(14) -0.10879(7) 0.0348(3) Uani 1 1 d . . .
N3 N -0.0858(2) 0.8072(4) 0.0944(2) 0.1143(12) Uani 1 1 d . . .
C1 C 0.37669(12) 1.00184(19) -0.00220(10) 0.0447(4) Uani 1 1 d . . .
H1A H 0.4137 1.0069 0.0280 0.054 Uiso 1 1 calc R . .
C2 C 0.32584(13) 1.09586(19) -0.00848(11) 0.0507(5) Uani 1 1 d . . .
H2A H 0.3291 1.1626 0.0174 0.061 Uiso 1 1 calc R . .
C3 C 0.27095(13) 1.0901(2) -0.05286(11) 0.0506(5) Uani 1 1 d . . .
H3A H 0.2366 1.1525 -0.0568 0.061 Uiso 1 1 calc R . .
C4 C 0.26669(11) 0.98984(19) -0.09231(10) 0.0432(4) Uani 1 1 d . . .
C5 C 0.21235(13) 0.9733(2) -0.14107(11) 0.0544(6) Uani 1 1 d . . .
H5A H 0.1759 1.0316 -0.1473 0.065 Uiso 1 1 calc R . .
C6 C 0.21323(13) 0.8756(2) -0.17768(11) 0.0531(5) Uani 1 1 d . . .
H6B H 0.1772 0.8676 -0.2085 0.064 Uiso 1 1 calc R . .
C7 C 0.26840(11) 0.78347(19) -0.17023(9) 0.0414(4) Uani 1 1 d . . .
C8 C 0.27658(12) 0.6826(2) -0.20880(9) 0.0482(5) Uani 1 1 d . . .
H8A H 0.2442 0.6712 -0.2420 0.058 Uiso 1 1 calc R . .
C9 C 0.33196(13) 0.6015(2) -0.19757(10) 0.0483(5) Uani 1 1 d . . .
H9A H 0.3388 0.5368 -0.2242 0.058 Uiso 1 1 calc R . .
C10 C 0.37870(11) 0.61576(18) -0.14582(9) 0.0404(4) Uani 1 1 d . . .
H10A H 0.4148 0.5578 -0.1374 0.049 Uiso 1 1 calc R . .
C11 C 0.31996(10) 0.79492(17) -0.12163(8) 0.0345(4) Uani 1 1 d . . .
C12 C 0.31981(10) 0.89935(17) -0.08310(9) 0.0363(4) Uani 1 1 d . . .
C13 C 0.69951(10) 0.39490(19) -0.03745(8) 0.0399(4) Uani 1 1 d . . .
C14 C 0.78068(11) 0.4010(2) -0.04982(10) 0.0477(5) Uani 1 1 d . . .
C15 C 0.82361(14) 0.2976(3) -0.04432(14) 0.0685(7) Uani 1 1 d . . .
H15A H 0.8013 0.2237 -0.0361 0.082 Uiso 1 1 calc R . .
C16 C 0.89974(16) 0.3041(4) -0.05098(18) 0.0886(10) Uani 1 1 d . . .
H16A H 0.9284 0.2347 -0.0467 0.106 Uiso 1 1 calc R . .
C17 C 0.93294(16) 0.4124(4) -0.06381(19) 0.0946(11) Uani 1 1 d . . .
H17A H 0.9841 0.4168 -0.0676 0.114 Uiso 1 1 calc R . .
C18 C 0.89077(16) 0.5138(3) -0.07100(18) 0.0869(10) Uani 1 1 d . . .
H18A H 0.9133 0.5867 -0.0810 0.104 Uiso 1 1 calc R . .
C19 C 0.81465(13) 0.5095(3) -0.06359(13) 0.0619(6) Uani 1 1 d . . .
H19A H 0.7865 0.5795 -0.0679 0.074 Uiso 1 1 calc R . .
C20 C 0.56282(11) 0.75536(19) -0.11584(9) 0.0397(4) Uani 1 1 d . . .
C21 C 0.60412(12) 0.8129(3) -0.16764(10) 0.0567(6) Uani 1 1 d . . .
C22 C 0.59592(17) 0.9351(3) -0.17908(17) 0.0854(10) Uani 1 1 d . . .
H22A H 0.5657 0.9824 -0.1546 0.102 Uiso 1 1 calc R . .
C23 C 0.6339(2) 0.9863(5) -0.2281(2) 0.127(2) Uani 1 1 d . . .
H23A H 0.6291 1.0686 -0.2361 0.152 Uiso 1 1 calc R . .
C24 C 0.6777(2) 0.9170(6) -0.2643(2) 0.137(2) Uani 1 1 d . . .
H24A H 0.7024 0.9523 -0.2970 0.164 Uiso 1 1 calc R . .
C25 C 0.6857(2) 0.7962(6) -0.25311(18) 0.1179(17) Uani 1 1 d . . .
H25A H 0.7156 0.7494 -0.2781 0.141 Uiso 1 1 calc R . .
C26 C 0.64907(17) 0.7435(4) -0.20424(13) 0.0807(9) Uani 1 1 d . . .
H26A H 0.6549 0.6614 -0.1962 0.097 Uiso 1 1 calc R . .
C27 C 0.56371(12) 0.7915(2) 0.14459(9) 0.0467(5) Uani 1 1 d . . .
H27A H 0.5948 0.7418 0.1704 0.070 Uiso 1 1 calc R . .
H27B H 0.5227 0.8209 0.1678 0.070 Uiso 1 1 calc R . .
H27C H 0.5919 0.8587 0.1297 0.070 Uiso 1 1 calc R . .
C28 C 0.47231(14) 0.5867(2) 0.25876(10) 0.0558(6) Uani 1 1 d . . .
C29 C 0.43738(15) 0.5947(3) 0.32038(11) 0.0636(7) Uani 1 1 d . . .
C30 C 0.3622(2) 0.6051(6) 0.32568(16) 0.132(2) Uani 1 1 d . . .
H30A H 0.3316 0.6071 0.2908 0.158 Uiso 1 1 calc R . .
C31 C 0.3768(3) 0.6122(7) 0.43497(18) 0.161(3) Uani 1 1 d . . .
H31A H 0.3561 0.6190 0.4737 0.193 Uiso 1 1 calc R . .
C32 C 0.3323(3) 0.6126(9) 0.3842(2) 0.204(4) Uani 1 1 d . . .
H32A H 0.2812 0.6180 0.3885 0.245 Uiso 1 1 calc R . .
C33 C 0.4506(3) 0.6022(4) 0.42994(14) 0.1003(12) Uani 1 1 d . . .
H33A H 0.4808 0.6013 0.4650 0.120 Uiso 1 1 calc R . .
C34 C 0.48149(18) 0.5934(3) 0.37224(12) 0.0689(7) Uani 1 1 d . . .
H34A H 0.5326 0.5864 0.3687 0.083 Uiso 1 1 calc R . .
C35 C 0.24144(12) 0.3890(2) -0.12729(10) 0.0469(5) Uani 1 1 d . . .
C36 C 0.17446(12) 0.4616(2) -0.14442(10) 0.0456(5) Uani 1 1 d . . .
C37 C 0.14167(15) 0.4439(3) -0.20161(12) 0.0637(7) Uani 1 1 d . . .
H37A H 0.1597 0.3847 -0.2277 0.076 Uiso 1 1 calc R . .
C38 C 0.08170(18) 0.5147(3) -0.21996(14) 0.0776(8) Uani 1 1 d . . .
H38A H 0.0604 0.5038 -0.2588 0.093 Uiso 1 1 calc R . .
C39 C 0.05410(17) 0.5991(3) -0.18196(17) 0.0823(9) Uani 1 1 d . . .
H39A H 0.0134 0.6451 -0.1945 0.099 Uiso 1 1 calc R . .
C40 C 0.08563(17) 0.6175(3) -0.12524(16) 0.0791(8) Uani 1 1 d . . .
H40A H 0.0665 0.6761 -0.0993 0.095 Uiso 1 1 calc R . .
C41 C 0.14627(15) 0.5488(3) -0.10621(13) 0.0620(6) Uani 1 1 d . . .
H41A H 0.1678 0.5618 -0.0676 0.074 Uiso 1 1 calc R . .
C42 C -0.0001(3) 0.7781(4) 0.1901(2) 0.1177(15) Uani 1 1 d . . .
C43 C -0.0491(2) 0.7947(3) 0.1359(2) 0.0889(10) Uani 1 1 d . . .

loop_
_atom_site_aniso_label
_atom_site_aniso_U_11
_atom_site_aniso_U_22
_atom_site_aniso_U_33
_atom_site_aniso_U_23
_atom_site_aniso_U_13
_atom_site_aniso_U_12
P1 0.0340(2) 0.0379(3) 0.0300(2) -0.00609(18) -0.00741(17) 0.00318(19)
Mn1 0.02887(14) 0.03566(16) 0.02996(14) 0.00074(10) -0.00230(10) 0.00355(10)
Mn2 0.03161(15) 0.03230(16) 0.03334(15) -0.00184(10) -0.00809(11) 0.00436(10)
O1 0.0302(6) 0.0326(6) 0.0294(5) -0.0019(5) -0.0056(4) 0.0043(5)
O2 0.0308(6) 0.0482(8) 0.0493(7) 0.0011(6) 0.0022(6) 0.0037(6)
O3 0.0383(7) 0.0478(8) 0.0611(9) 0.0062(7) 0.0084(7) 0.0068(6)
O4 0.0412(7) 0.0455(8) 0.0304(6) -0.0043(5) -0.0023(5) 0.0001(6)
O5 0.0421(7) 0.0379(7) 0.0397(7) -0.0079(5) -0.0116(5) 0.0053(6)
O6 0.0337(6) 0.0413(7) 0.0347(6) -0.0059(5) -0.0040(5) 0.0014(5)
O7 0.0460(8) 0.0459(8) 0.0548(8) 0.0070(7) 0.0016(7) -0.0034(7)
O8 0.0530(8) 0.0508(9) 0.0406(7) 0.0085(6) 0.0056(6) 0.0048(7)
O9 0.0578(10) 0.143(2) 0.0417(8) -0.0096(11) 0.0053(8) 0.0027(12)
O10 0.0564(11) 0.1106(16) 0.0566(10) 0.0026(10) 0.0069(8) 0.0104(11)
O11 0.0670(11) 0.0790(13) 0.0640(10) -0.0202(10) -0.0214(9) 0.0279(10)
O12 0.0482(9) 0.0762(11) 0.0528(9) -0.0131(8) -0.0145(7) 0.0159(8)
N1 0.0347(8) 0.0346(8) 0.0429(8) 0.0008(6) -0.0042(6) 0.0017(6)
N2 0.0343(7) 0.0352(8) 0.0347(7) 0.0019(6) -0.0082(6) 0.0012(6)
N3 0.081(2) 0.123(3) 0.139(3) 0.010(2) 0.006(2) 0.033(2)
C1 0.0456(11) 0.0390(10) 0.0492(11) -0.0035(9) -0.0019(9) 0.0003(9)
C2 0.0573(13) 0.0351(11) 0.0598(13) -0.0022(9) 0.0045(10) 0.0024(9)
C3 0.0505(12) 0.0385(11) 0.0630(13) 0.0082(10) 0.0061(10) 0.0093(9)
C4 0.0395(10) 0.0407(10) 0.0493(11) 0.0117(9) 0.0009(8) 0.0069(8)
C5 0.0445(11) 0.0585(14) 0.0600(13) 0.0172(11) -0.0085(10) 0.0168(10)
C6 0.0477(12) 0.0591(14) 0.0518(12) 0.0131(11) -0.0177(9) 0.0061(10)
C7 0.0395(10) 0.0451(11) 0.0392(9) 0.0107(8) -0.0095(8) -0.0013(8)
C8 0.0517(12) 0.0542(12) 0.0380(10) 0.0046(9) -0.0171(9) -0.0075(10)
C9 0.0603(13) 0.0438(11) 0.0402(10) -0.0054(8) -0.0122(9) -0.0014(10)
C10 0.0439(10) 0.0376(10) 0.0395(9) -0.0008(8) -0.0094(8) 0.0030(8)
C11 0.0327(8) 0.0346(9) 0.0360(9) 0.0075(7) -0.0054(7) 0.0000(7)
C12 0.0334(9) 0.0348(9) 0.0406(9) 0.0080(7) -0.0031(7) 0.0005(7)
C13 0.0328(9) 0.0513(12) 0.0355(9) -0.0028(8) 0.0009(7) 0.0048(8)
C14 0.0339(10) 0.0621(14) 0.0472(11) -0.0040(10) 0.0065(8) 0.0067(9)
C15 0.0464(13) 0.0716(17) 0.0879(19) 0.0024(15) 0.0136(13) 0.0143(12)
C16 0.0487(15) 0.097(2) 0.120(3) 0.005(2) 0.0217(17) 0.0283(16)
C17 0.0360(13) 0.115(3) 0.134(3) -0.013(2) 0.0221(16) 0.0068(16)
C18 0.0472(14) 0.095(2) 0.120(3) -0.010(2) 0.0269(16) -0.0115(15)
C19 0.0414(12) 0.0697(16) 0.0751(16) -0.0046(13) 0.0130(11) -0.0009(11)
C20 0.0349(9) 0.0486(11) 0.0353(9) 0.0068(8) -0.0081(7) -0.0055(8)
C21 0.0421(11) 0.0822(17) 0.0455(11) 0.0248(11) -0.0085(9) -0.0091(11)
C22 0.0631(17) 0.097(2) 0.095(2) 0.0567(19) -0.0085(15) -0.0117(16)
C23 0.085(3) 0.162(4) 0.133(4) 0.105(4) -0.007(3) -0.024(3)
C24 0.082(3) 0.237(7) 0.093(3) 0.092(4) 0.002(2) -0.041(3)
C25 0.085(2) 0.200(5) 0.070(2) 0.039(3) 0.0247(18) -0.009(3)
C26 0.0669(17) 0.121(3) 0.0542(15) 0.0132(16) 0.0136(13) -0.0036(17)
C27 0.0480(11) 0.0521(12) 0.0395(10) -0.0141(9) -0.0113(8) 0.0012(9)
C28 0.0556(13) 0.0672(15) 0.0449(11) -0.0026(10) 0.0075(10) -0.0036(11)
C29 0.0636(15) 0.0845(19) 0.0429(11) -0.0040(12) 0.0107(11) -0.0088(14)
C30 0.0623(19) 0.273(7) 0.0601(18) -0.020(3) 0.0145(15) 0.003(3)
C31 0.128(4) 0.299(8) 0.057(2) -0.016(3) 0.040(2) -0.015(5)
C32 0.082(3) 0.451(13) 0.080(3) -0.028(5) 0.039(2) -0.006(5)
C33 0.126(3) 0.132(3) 0.0428(14) -0.0002(17) 0.0021(17) -0.022(3)
C34 0.0802(18) 0.0749(18) 0.0515(13) -0.0002(12) 0.0008(13) -0.0088(15)
C35 0.0428(11) 0.0540(13) 0.0438(10) 0.0017(9) -0.0067(8) 0.0009(9)
C36 0.0405(10) 0.0497(12) 0.0466(11) 0.0080(9) -0.0022(8) 0.0023(9)
C37 0.0598(14) 0.0761(17) 0.0547(13) 0.0012(12) -0.0140(11) 0.0114(13)
C38 0.0733(18) 0.093(2) 0.0652(17) 0.0173(16) -0.0207(14) 0.0152(17)
C39 0.0619(17) 0.083(2) 0.101(2) 0.0230(19) -0.0089(16) 0.0250(16)
C40 0.0631(16) 0.080(2) 0.094(2) -0.0018(17) 0.0001(15) 0.0254(15)
C41 0.0542(13) 0.0695(16) 0.0621(14) -0.0023(12) -0.0046(11) 0.0131(12)
C42 0.127(4) 0.094(3) 0.131(4) -0.004(3) -0.029(3) 0.008(3)
C43 0.069(2) 0.074(2) 0.124(3) 0.001(2) 0.012(2) 0.0186(17)

loop_
_atom_type_symbol
_atom_type_description
_atom_type_scat_dispersion_real
_atom_type_scat_dispersion_imag
_atom_type_scat_source
C C 0.0033 0.0016 'International Tables Vol C Tables 4.2.6.8 and 6.1.1.4'
H H 0.0000 0.0000 'International Tables Vol C Tables 4.2.6.8 and 6.1.1.4'
N N 0.0061 0.0033 'International Tables Vol C Tables 4.2.6.8 and 6.1.1.4'
O O 0.0106 0.0060 'International Tables Vol C Tables 4.2.6.8 and 6.1.1.4'
P P 0.1023 0.0942 'International Tables Vol C Tables 4.2.6.8 and 6.1.1.4'
Mn Mn 0.3368 0.7283 'International Tables Vol C Tables 4.2.6.8 and 6.1.1.4'

loop_
_geom_angle_atom_site_label_1
_geom_angle_atom_site_label_2
_geom_angle_atom_site_label_3
_geom_angle
_geom_angle_site_symmetry_1
_geom_angle_site_symmetry_3
_geom_angle_publ_flag
O6 P1 O4 111.87(8) . . ?
O6 P1 O5 110.61(8) . . ?
O4 P1 O5 110.47(8) . . ?
O6 P1 C27 110.76(9) . . ?
O4 P1 C27 108.78(9) . . ?
O5 P1 C27 104.06(9) . . ?
O1 Mn1 O2 176.00(6) . . ?
O1 Mn1 O1 83.03(5) . 3_665 ?
O2 Mn1 O1 98.16(6) . 3_665 ?
O1 Mn1 O8 95.35(6) . . ?
O2 Mn1 O8 83.76(6) . . ?
O1 Mn1 O8 175.37(6) 3_665 . ?
O1 Mn1 O4 88.55(5) . 3_665 ?
O2 Mn1 O4 95.34(6) . 3_665 ?
O1 Mn1 O4 85.98(5) 3_665 3_665 ?
O8 Mn1 O4 89.65(6) . 3_665 ?
O1 Mn1 O6 86.54(5) . . ?
O2 Mn1 O6 89.71(5) . . ?
O1 Mn1 O6 86.51(5) 3_665 . ?
O8 Mn1 O6 97.74(6) . . ?
O4 Mn1 O6 171.48(5) 3_665 . ?
O1 Mn1 Mn1 42.07(4) . 3_665 ?
O2 Mn1 Mn1 138.99(5) . 3_665 ?
O1 Mn1 Mn1 40.96(4) 3_665 3_665 ?
O8 Mn1 Mn1 137.25(5) . 3_665 ?
O4 Mn1 Mn1 86.33(4) 3_665 3_665 ?
O6 Mn1 Mn1 85.36(3) . 3_665 ?
O1 Mn2 O5 95.82(5) . . ?
O1 Mn2 N2 90.97(6) . . ?
O5 Mn2 N2 173.00(6) . . ?
O1 Mn2 N1 168.29(6) . . ?
O5 Mn2 N1 93.38(6) . . ?
N2 Mn2 N1 80.12(6) . . ?
O1 Mn2 O3 92.52(6) . 3_665 ?
O5 Mn2 O3 95.55(6) . 3_665 ?
N2 Mn2 O3 85.85(6) . 3_665 ?
N1 Mn2 O3 79.36(6) . 3_665 ?
O1 Mn2 O7 98.20(6) . . ?
O5 Mn2 O7 92.16(6) . . ?
N2 Mn2 O7 85.15(6) . . ?
N1 Mn2 O7 88.66(6) . . ?
O3 Mn2 O7 166.10(6) 3_665 . ?
Mn2 O1 Mn1 124.96(7) . . ?
Mn2 O1 Mn1 126.75(7) . 3_665 ?
Mn1 O1 Mn1 96.97(5) . 3_665 ?
C13 O2 Mn1 132.29(13) . . ?
C13 O3 Mn2 132.95(13) . 3_665 ?
P1 O4 Mn1 117.59(7) . 3_665 ?
P1 O5 Mn2 120.24(8) . . ?
P1 O6 Mn1 115.60(7) . . ?
C20 O7 Mn2 125.78(13) . . ?
C20 O8 Mn1 135.37(14) . . ?
C28 O9 H9B 109.5 . . ?
C35 O12 H12A 109.5 . . ?
C1 N1 C12 118.86(17) . . ?
C1 N1 Mn2 128.31(14) . . ?
C12 N1 Mn2 112.08(12) . . ?
C10 N2 C11 119.00(16) . . ?
C10 N2 Mn2 128.10(13) . . ?
C11 N2 Mn2 112.81(12) . . ?
N1 C1 C2 121.6(2) . . ?
N1 C1 H1A 119.2 . . ?
C2 C1 H1A 119.2 . . ?
C3 C2 C1 120.0(2) . . ?
C3 C2 H2A 120.0 . . ?
C1 C2 H2A 120.0 . . ?
C2 C3 C4 119.9(2) . . ?
C2 C3 H3A 120.1 . . ?
C4 C3 H3A 120.1 . . ?
C12 C4 C3 116.64(19) . . ?
C12 C4 C5 118.0(2) . . ?
C3 C4 C5 125.4(2) . . ?
C6 C5 C4 121.5(2) . . ?
C6 C5 H5A 119.2 . . ?
C4 C5 H5A 119.2 . . ?
C5 C6 C7 121.4(2) . . ?
C5 C6 H6B 119.3 . . ?
C7 C6 H6B 119.3 . . ?
C11 C7 C8 116.52(18) . . ?
C11 C7 C6 118.2(2) . . ?
C8 C7 C6 125.29(19) . . ?
C9 C8 C7 120.04(18) . . ?
C9 C8 H8A 120.0 . . ?
C7 C8 H8A 120.0 . . ?
C8 C9 C10 119.9(2) . . ?
C8 C9 H9A 120.1 . . ?
C10 C9 H9A 120.1 . . ?
N2 C10 C9 121.43(19) . . ?
N2 C10 H10A 119.3 . . ?
C9 C10 H10A 119.3 . . ?
N2 C11 C7 122.90(18) . . ?
N2 C11 C12 116.58(16) . . ?
C7 C11 C12 120.51(17) . . ?
N1 C12 C4 123.00(18) . . ?
N1 C12 C11 116.73(16) . . ?
C4 C12 C11 120.27(17) . . ?
O3 C13 O2 125.60(18) . . ?
O3 C13 C14 118.89(19) . . ?
O2 C13 C14 115.48(19) . . ?
C19 C14 C15 119.1(2) . . ?
C19 C14 C13 121.2(2) . . ?
C15 C14 C13 119.7(2) . . ?
C16 C15 C14 120.1(3) . . ?
C16 C15 H15A 119.9 . . ?
C14 C15 H15A 119.9 . . ?
C17 C16 C15 120.3(3) . . ?
C17 C16 H16A 119.9 . . ?
C15 C16 H16A 119.9 . . ?
C18 C17 C16 119.9(3) . . ?
C18 C17 H17A 120.1 . . ?
C16 C17 H17A 120.1 . . ?
C17 C18 C19 120.7(3) . . ?
C17 C18 H18A 119.7 . . ?
C19 C18 H18A 119.7 . . ?
C14 C19 C18 119.9(3) . . ?
C14 C19 H19A 120.0 . . ?
C18 C19 H19A 120.0 . . ?
O7 C20 O8 125.43(19) . . ?
O7 C20 C21 119.0(2) . . ?
O8 C20 C21 115.5(2) . . ?
C26 C21 C22 120.2(3) . . ?
C26 C21 C20 120.0(3) . . ?
C22 C21 C20 119.8(3) . . ?
C21 C22 C23 118.8(4) . . ?
C21 C22 H22A 120.6 . . ?
C23 C22 H22A 120.6 . . ?
C24 C23 C22 120.7(5) . . ?
C24 C23 H23A 119.7 . . ?
C22 C23 H23A 119.7 . . ?
C23 C24 C25 120.6(4) . . ?
C23 C24 H24A 119.7 . . ?
C25 C24 H24A 119.7 . . ?
C24 C25 C26 119.8(5) . . ?
C24 C25 H25A 120.1 . . ?
C26 C25 H25A 120.1 . . ?
C21 C26 C25 120.0(4) . . ?
C21 C26 H26A 120.0 . . ?
C25 C26 H26A 120.0 . . ?
P1 C27 H27A 109.5 . . ?
P1 C27 H27B 109.5 . . ?
H27A C27 H27B 109.5 . . ?
P1 C27 H27C 109.5 . . ?
H27A C27 H27C 109.5 . . ?
H27B C27 H27C 109.5 . . ?
O10 C28 O9 124.3(2) . . ?
O10 C28 C29 122.4(2) . . ?
O9 C28 C29 113.3(2) . . ?
C30 C29 C34 119.6(3) . . ?
C30 C29 C28 121.0(3) . . ?
C34 C29 C28 119.3(3) . . ?
C29 C30 C32 118.8(4) . . ?
C29 C30 H30A 120.6 . . ?
C32 C30 H30A 120.6 . . ?
C33 C31 C32 120.6(3) . . ?
C33 C31 H31A 119.7 . . ?
C32 C31 H31A 119.7 . . ?
C31 C32 C30 120.7(4) . . ?
C31 C32 H32A 119.6 . . ?
C30 C32 H32A 119.6 . . ?
C31 C33 C34 119.7(4) . . ?
C31 C33 H33A 120.2 . . ?
C34 C33 H33A 120.2 . . ?
C29 C34 C33 120.5(3) . . ?
C29 C34 H34A 119.7 . . ?
C33 C34 H34A 119.7 . . ?
O11 C35 O12 123.5(2) . . ?
O11 C35 C36 123.0(2) . . ?
O12 C35 C36 113.5(2) . . ?
C41 C36 C37 119.1(2) . . ?
C41 C36 C35 122.2(2) . . ?
C37 C36 C35 118.7(2) . . ?
C36 C37 C38 119.9(3) . . ?
C36 C37 H37A 120.1 . . ?
C38 C37 H37A 120.1 . . ?
C39 C38 C37 120.6(3) . . ?
C39 C38 H38A 119.7 . . ?
C37 C38 H38A 119.7 . . ?
C38 C39 C40 120.3(3) . . ?
C38 C39 H39A 119.8 . . ?
C40 C39 H39A 119.8 . . ?
C39 C40 C41 120.1(3) . . ?
C39 C40 H40A 119.9 . . ?
C41 C40 H40A 119.9 . . ?
C36 C41 C40 120.1(3) . . ?
C36 C41 H41A 120.0 . . ?
C40 C41 H41A 120.0 . . ?
N3 C43 C42 179.4(5) . . ?

loop_
_geom_bond_atom_site_label_1
_geom_bond_atom_site_label_2
_geom_bond_distance
_geom_bond_site_symmetry_2
_geom_bond_publ_flag
P1 O6 1.5253(13) . ?
P1 O4 1.5322(15) . ?
P1 O5 1.5578(14) . ?
P1 C27 1.7899(19) . ?
Mn1 O1 1.8876(12) . ?
Mn1 O2 1.9204(13) . ?
Mn1 O1 1.9292(12) 3_665 ?
Mn1 O8 1.9526(14) . ?
Mn1 O4 2.2262(13) 3_665 ?
Mn1 O6 2.2788(12) . ?
Mn1 Mn1 2.8582(5) 3_665 ?
Mn2 O1 1.8612(12) . ?
Mn2 O5 1.8761(13) . ?
Mn2 N2 2.0555(15) . ?
Mn2 N1 2.0652(16) . ?
Mn2 O3 2.1831(15) 3_665 ?
Mn2 O7 2.1963(15) . ?
O1 Mn1 1.9292(12) 3_665 ?
O2 C13 1.273(2) . ?
O3 C13 1.237(3) . ?
O3 Mn2 2.1831(15) 3_665 ?
O4 Mn1 2.2262(13) 3_665 ?
O7 C20 1.240(3) . ?
O8 C20 1.266(3) . ?
O9 C28 1.316(3) . ?
O9 H9B 0.8200 . ?
O10 C28 1.199(3) . ?
O11 C35 1.207(3) . ?
O12 C35 1.316(3) . ?
O12 H12A 0.8200 . ?
N1 C1 1.325(3) . ?
N1 C12 1.367(2) . ?
N2 C10 1.322(3) . ?
N2 C11 1.362(2) . ?
N3 C43 1.119(5) . ?
C1 C2 1.392(3) . ?
C1 H1A 0.9300 . ?
C2 C3 1.372(3) . ?
C2 H2A 0.9300 . ?
C3 C4 1.404(3) . ?
C3 H3A 0.9300 . ?
C4 C12 1.398(3) . ?
C4 C5 1.443(3) . ?
C5 C6 1.343(4) . ?
C5 H5A 0.9300 . ?
C6 C7 1.432(3) . ?
C6 H6B 0.9300 . ?
C7 C11 1.401(3) . ?
C7 C8 1.406(3) . ?
C8 C9 1.362(3) . ?
C8 H8A 0.9300 . ?
C9 C10 1.403(3) . ?
C9 H9A 0.9300 . ?
C10 H10A 0.9300 . ?
C11 C12 1.427(3) . ?
C13 C14 1.495(3) . ?
C14 C19 1.383(4) . ?
C14 C15 1.386(4) . ?
C15 C16 1.386(4) . ?
C15 H15A 0.9300 . ?
C16 C17 1.371(5) . ?
C16 H16A 0.9300 . ?
C17 C18 1.363(5) . ?
C17 H17A 0.9300 . ?
C18 C19 1.386(4) . ?
C18 H18A 0.9300 . ?
C19 H19A 0.9300 . ?
C20 C21 1.503(3) . ?
C21 C26 1.380(4) . ?
C21 C22 1.383(4) . ?
C22 C23 1.397(5) . ?
C22 H22A 0.9300 . ?
C23 C24 1.362(8) . ?
C23 H23A 0.9300 . ?
C24 C25 1.366(8) . ?
C24 H24A 0.9300 . ?
C25 C26 1.390(4) . ?
C25 H25A 0.9300 . ?
C26 H26A 0.9300 . ?
C27 H27A 0.9600 . ?
C27 H27B 0.9600 . ?
C27 H27C 0.9600 . ?
C28 C29 1.493(3) . ?
C29 C30 1.368(4) . ?
C29 C34 1.369(4) . ?
C30 C32 1.394(5) . ?
C30 H30A 0.9300 . ?
C31 C33 1.343(6) . ?
C31 C32 1.353(7) . ?
C31 H31A 0.9300 . ?
C32 H32A 0.9300 . ?
C33 C34 1.385(4) . ?
C33 H33A 0.9300 . ?
C34 H34A 0.9300 . ?
C35 C36 1.493(3) . ?
C36 C41 1.377(3) . ?
C36 C37 1.382(3) . ?
C37 C38 1.389(4) . ?
C37 H37A 0.9300 . ?
C38 C39 1.349(5) . ?
C38 H38A 0.9300 . ?
C39 C40 1.364(5) . ?
C39 H39A 0.9300 . ?
C40 C41 1.389(4) . ?
C40 H40A 0.9300 . ?
C41 H41A 0.9300 . ?
C42 C43 1.474(6) . ?
